data_8104579
loop_
_publ_author_name
'Lee, See Mun'
'Lo, Kong Mun'
'Tiekink, Edward R. T.'

_publ_section_title
;
 Crystal structure of
 dichlorido-bis(4-chlorophenyl-\kC)-bis(triphenylarsine oxide-\kO)tin(IV),
 C48H38As2Cl4O2Sn
;
_journal_issue 6
_journal_name_full 'Zeitschrift f\"ur Kristallographie - New Crystal Structures'
_journal_page_first 1255
_journal_page_last 1257
_journal_paper_doi 10.1515/ncrs-2021-0294
_journal_volume 236
_journal_year 2021
_chemical_formula_moiety 'C48 H38 As2 Cl4 O2 Sn'
_chemical_formula_sum 'C48 H38 As2 Cl4 O2 Sn'
_chemical_formula_weight 1057.11
_space_group_crystal_system monoclinic
_space_group_IT_number 14
_space_group_name_Hall '-P 2yn'
_space_group_name_H-M_alt 'P 1 21/n 1'
_atom_sites_solution_hydrogens geom
_atom_sites_solution_primary direct
_atom_sites_solution_secondary difmap
_cell_angle_alpha 90
_cell_angle_beta 90.9830(10)
_cell_angle_gamma 90
_cell_formula_units_Z 2
_cell_length_a 10.80190(10)
_cell_length_b 14.69760(10)
_cell_length_c 13.62660(10)
_cell_measurement_reflns_used 19545
_cell_measurement_temperature 100(2)
_cell_measurement_theta_max 76.3020
_cell_measurement_theta_min 4.3870
_cell_volume 2163.07(3)
_computing_cell_refinement 'CrysAlisPro [1]'
_computing_data_collection 'CrysAlisPro [1]'
_computing_data_reduction 'CrysAlisPro [1]'
_computing_molecular_graphics 'ORTEP-3 for Windows [4]'
_computing_publication_material 'SHELXL-2018/3 [3]'
_computing_structure_refinement 'SHELXL-2018/3 [3]'
_computing_structure_solution 'SHELXT 2014/5 [2]'
_diffrn_ambient_environment N~2~
_diffrn_ambient_temperature 100(2)
_diffrn_detector 'CCD plate'
_diffrn_detector_area_resol_mean 5.2558
_diffrn_detector_type AtlasS2
_diffrn_measured_fraction_theta_full 1.000
_diffrn_measured_fraction_theta_max 1.000
_diffrn_measurement_device 'four-circle diffractometer'
_diffrn_measurement_device_type 'XtaLAB Synergy, Dualflex, AtlasS2'
_diffrn_measurement_method '\w scans'
_diffrn_radiation_type CuK\a
_diffrn_radiation_wavelength 1.54184
_diffrn_reflns_av_R_equivalents 0.0329
_diffrn_reflns_av_unetI/netI 0.0179
_diffrn_reflns_Laue_measured_fraction_full 1.000
_diffrn_reflns_Laue_measured_fraction_max 1.000
_diffrn_reflns_limit_h_max 12
_diffrn_reflns_limit_h_min -12
_diffrn_reflns_limit_k_max 17
_diffrn_reflns_limit_k_min -14
_diffrn_reflns_limit_l_max 16
_diffrn_reflns_limit_l_min -16
_diffrn_reflns_number 27906
_diffrn_reflns_point_group_measured_fraction_full 1.000
_diffrn_reflns_point_group_measured_fraction_max 1.000
_diffrn_reflns_theta_full 67.067
_diffrn_reflns_theta_max 67.067
_diffrn_reflns_theta_min 4.425
_exptl_absorpt_coefficient_mu 8.977
_exptl_absorpt_correction_T_max 1.000
_exptl_absorpt_correction_T_min 0.831
_exptl_absorpt_correction_type gaussian
_exptl_absorpt_process_details
;
CrysAlisPro [1]
;
_exptl_crystal_colour colourless
_exptl_crystal_density_diffrn 1.623
_exptl_crystal_description prism
_exptl_crystal_F_000 1052
_exptl_crystal_size_max 0.167
_exptl_crystal_size_mid 0.081
_exptl_crystal_size_min 0.051
_refine_diff_density_max 0.742
_refine_diff_density_min -0.399
_refine_diff_density_rms 0.066
_refine_ls_extinction_coef .
_refine_ls_extinction_method none
_refine_ls_goodness_of_fit_ref 1.047
_refine_ls_hydrogen_treatment constr
_refine_ls_matrix_type full
_refine_ls_number_parameters 259
_refine_ls_number_reflns 3862
_refine_ls_number_restraints 0
_refine_ls_restrained_S_all 1.047
_refine_ls_R_factor_all 0.0206
_refine_ls_R_factor_gt 0.0199
_refine_ls_shift/su_max 0.001
_refine_ls_shift/su_mean 0.000
_refine_ls_structure_factor_coef Fsqd
_refine_ls_weighting_details 'w=1/[\s^2^(Fo^2^)+(0.0286P)^2^+1.3236P] where P=(Fo^2^+2Fc^2^)/3'
_refine_ls_weighting_scheme calc
_refine_ls_wR_factor_gt 0.0509
_refine_ls_wR_factor_ref 0.0514
_reflns_Friedel_coverage 0.000
_reflns_Friedel_fraction_full .
_reflns_Friedel_fraction_max .
_reflns_number_gt 3740
_reflns_number_total 3862
_reflns_threshold_expression 'I > 2\s(I)'
_cod_data_source_file suppl_j_ncrs-2021-0294_suppl.cif
_cod_data_source_block shelx
_cod_original_sg_symbol_H-M 'P 21/n'
_cod_database_code 8104579
_shelx_space_group_comment
;
The symmetry employed for this shelxl refinement is uniquely defined
by the following loop, which should always be used as a source of
symmetry information in preference to the above space-group names.
They are only intended as comments.
;
_shelx_estimated_absorpt_t_min 0.316
_shelx_estimated_absorpt_t_max 0.657

loop_
_space_group_symop_operation_xyz
'x, y, z'
'-x+1/2, y+1/2, -z+1/2'
'-x, -y, -z'
'x-1/2, -y-1/2, z-1/2'

loop_
_atom_site_label
_atom_site_type_symbol
_atom_site_fract_x
_atom_site_fract_y
_atom_site_fract_z
_atom_site_U_iso_or_equiv
_atom_site_adp_type
_atom_site_occupancy
_atom_site_site_symmetry_order
_atom_site_calc_flag
_atom_site_refinement_flags_posn
_atom_site_refinement_flags_adp
_atom_site_refinement_flags_occupancy
_atom_site_disorder_assembly
_atom_site_disorder_group
Sn Sn 0.500000 0.500000 0.500000 0.01548(6) Uani 1 2 d S . P . .
As As 0.33355(2) 0.55829(2) 0.72391(2) 0.01507(7) Uani 1 1 d . . . . .
Cl1 Cl 0.67305(4) 0.46365(3) 0.62143(3) 0.02407(11) Uani 1 1 d . . . . .
Cl2 Cl 0.37653(6) 0.06412(4) 0.41341(5) 0.04122(15) Uani 1 1 d . . . . .
O1 O 0.36794(13) 0.51268(9) 0.61576(10) 0.0210(3) Uani 1 1 d . . . . .
C1 C 0.45751(18) 0.35727(12) 0.48995(13) 0.0171(4) Uani 1 1 d . . . . .
C2 C 0.55420(19) 0.29428(14) 0.47827(14) 0.0226(4) Uani 1 1 d . . . . .
H2 H 0.637669 0.313991 0.485059 0.027 Uiso 1 1 calc R U . . .
C3 C 0.5292(2) 0.20371(14) 0.45695(15) 0.0259(4) Uani 1 1 d . . . . .
H3 H 0.594780 0.161476 0.448592 0.031 Uiso 1 1 calc R U . . .
C4 C 0.4074(2) 0.17611(13) 0.44812(15) 0.0269(5) Uani 1 1 d . . . . .
C5 C 0.3103(2) 0.23531(15) 0.46423(15) 0.0268(4) Uani 1 1 d . . . . .
H5 H 0.227027 0.214600 0.460999 0.032 Uiso 1 1 calc R U . . .
C6 C 0.33725(18) 0.32578(14) 0.48524(14) 0.0214(4) Uani 1 1 d . . . . .
H6 H 0.271223 0.366939 0.496644 0.026 Uiso 1 1 calc R U . . .
C7 C 0.36874(17) 0.46888(13) 0.82239(14) 0.0197(4) Uani 1 1 d . . . . .
C8 C 0.4180(2) 0.38646(14) 0.79338(16) 0.0293(5) Uani 1 1 d . . . . .
H8 H 0.434378 0.374948 0.726240 0.035 Uiso 1 1 calc R U . . .
C9 C 0.4431(2) 0.32091(16) 0.86433(19) 0.0376(5) Uani 1 1 d . . . . .
H9 H 0.476946 0.263998 0.845540 0.045 Uiso 1 1 calc R U . . .
C10 C 0.4193(2) 0.33752(16) 0.96161(18) 0.0358(5) Uani 1 1 d . . . . .
H10 H 0.436081 0.291896 1.009401 0.043 Uiso 1 1 calc R U . . .
C11 C 0.3709(3) 0.42069(18) 0.99009(18) 0.0401(6) Uani 1 1 d . . . . .
H11 H 0.354660 0.432126 1.057260 0.048 Uiso 1 1 calc R U . . .
C12 C 0.3465(2) 0.48692(16) 0.92023(17) 0.0334(5) Uani 1 1 d . . . . .
H12 H 0.314754 0.544417 0.939288 0.040 Uiso 1 1 calc R U . . .
C13 C 0.42003(17) 0.66765(13) 0.76029(13) 0.0174(4) Uani 1 1 d . . . . .
C14 C 0.35395(19) 0.74511(13) 0.78554(15) 0.0225(4) Uani 1 1 d . . . . .
H14 H 0.265991 0.744577 0.784315 0.027 Uiso 1 1 calc R U . . .
C15 C 0.4185(2) 0.82360(14) 0.81269(15) 0.0257(4) Uani 1 1 d . . . . .
H15 H 0.374187 0.876804 0.830402 0.031 Uiso 1 1 calc R U . . .
C16 C 0.5458(2) 0.82444(14) 0.81398(15) 0.0255(4) Uani 1 1 d . . . . .
H16 H 0.589183 0.878195 0.832411 0.031 Uiso 1 1 calc R U . . .
C17 C 0.61130(19) 0.74669(14) 0.78833(14) 0.0241(4) Uani 1 1 d . . . . .
H17 H 0.699243 0.747830 0.788734 0.029 Uiso 1 1 calc R U . . .
C18 C 0.54907(18) 0.66756(13) 0.76218(14) 0.0200(4) Uani 1 1 d . . . . .
H18 H 0.593701 0.614130 0.745811 0.024 Uiso 1 1 calc R U . . .
C19 C 0.15911(17) 0.58243(12) 0.71498(14) 0.0168(4) Uani 1 1 d . . . . .
C20 C 0.10286(18) 0.57105(13) 0.62314(15) 0.0205(4) Uani 1 1 d . . . . .
H20 H 0.150685 0.555464 0.567744 0.025 Uiso 1 1 calc R U . . .
C21 C -0.02398(19) 0.58282(14) 0.61387(16) 0.0254(4) Uani 1 1 d . . . . .
H21 H -0.063742 0.574145 0.551850 0.031 Uiso 1 1 calc R U . . .
C22 C -0.09342(19) 0.60717(14) 0.69434(16) 0.0255(4) Uani 1 1 d . . . . .
H22 H -0.180425 0.614961 0.687312 0.031 Uiso 1 1 calc R U . . .
C23 C -0.03613(19) 0.62016(15) 0.78506(15) 0.0258(4) Uani 1 1 d . . . . .
H23 H -0.083693 0.638102 0.839770 0.031 Uiso 1 1 calc R U . . .
C24 C 0.09033(19) 0.60703(14) 0.79611(15) 0.0231(4) Uani 1 1 d . . . . .
H24 H 0.129638 0.614766 0.858448 0.028 Uiso 1 1 calc R U . . .

loop_
_atom_site_aniso_label
_atom_site_aniso_U_11
_atom_site_aniso_U_22
_atom_site_aniso_U_33
_atom_site_aniso_U_23
_atom_site_aniso_U_13
_atom_site_aniso_U_12
Sn 0.01320(10) 0.01794(10) 0.01525(10) -0.00286(6) -0.00053(6) 0.00133(6)
As 0.01446(11) 0.01505(11) 0.01568(11) -0.00185(7) 0.00020(8) 0.00042(7)
Cl1 0.0209(2) 0.0244(2) 0.0266(2) -0.00091(19) -0.00884(18) 0.00229(18)
Cl2 0.0623(4) 0.0212(3) 0.0404(3) -0.0030(2) 0.0111(3) -0.0100(2)
O1 0.0202(7) 0.0236(7) 0.0194(7) -0.0056(5) 0.0038(6) -0.0003(5)
C1 0.0231(10) 0.0167(9) 0.0114(8) -0.0007(7) 0.0002(7) 0.0017(8)
C2 0.0227(10) 0.0244(10) 0.0207(10) 0.0009(8) 0.0011(8) 0.0039(8)
C3 0.0322(12) 0.0235(10) 0.0221(10) 0.0024(8) 0.0041(8) 0.0062(9)
C4 0.0427(13) 0.0180(9) 0.0201(10) 0.0025(8) 0.0052(9) -0.0030(9)
C5 0.0282(11) 0.0299(11) 0.0223(10) 0.0039(8) 0.0006(8) -0.0077(9)
C6 0.0196(10) 0.0263(10) 0.0185(9) -0.0002(8) 0.0016(7) 0.0028(8)
C7 0.0168(9) 0.0194(9) 0.0228(10) 0.0026(8) -0.0034(7) -0.0003(8)
C8 0.0372(12) 0.0225(10) 0.0281(11) -0.0018(9) 0.0006(9) 0.0035(9)
C9 0.0513(15) 0.0208(10) 0.0406(13) 0.0025(10) -0.0022(11) 0.0085(10)
C10 0.0395(13) 0.0322(12) 0.0356(12) 0.0125(10) -0.0044(10) 0.0047(10)
C11 0.0502(15) 0.0469(14) 0.0231(11) 0.0071(10) -0.0004(10) 0.0171(12)
C12 0.0415(14) 0.0340(12) 0.0247(12) 0.0012(9) -0.0008(10) 0.0157(10)
C13 0.0195(9) 0.0181(9) 0.0145(9) -0.0005(7) -0.0001(7) -0.0021(7)
C14 0.0201(10) 0.0203(9) 0.0270(10) -0.0017(8) 0.0002(8) 0.0001(8)
C15 0.0309(11) 0.0187(10) 0.0275(11) -0.0032(8) 0.0016(9) -0.0011(8)
C16 0.0321(11) 0.0233(10) 0.0210(10) -0.0006(8) -0.0016(8) -0.0104(9)
C17 0.0199(10) 0.0317(11) 0.0207(10) 0.0009(8) -0.0004(8) -0.0061(8)
C18 0.0200(10) 0.0232(10) 0.0167(9) -0.0006(7) 0.0011(7) 0.0012(8)
C19 0.0152(9) 0.0141(8) 0.0211(9) 0.0001(7) 0.0003(7) -0.0008(7)
C20 0.0209(10) 0.0175(9) 0.0230(10) -0.0043(7) -0.0014(8) 0.0010(7)
C21 0.0238(10) 0.0214(10) 0.0308(11) -0.0081(8) -0.0076(8) 0.0009(8)
C22 0.0160(9) 0.0215(10) 0.0389(12) -0.0016(9) -0.0008(8) -0.0021(8)
C23 0.0210(10) 0.0296(11) 0.0271(11) 0.0030(9) 0.0075(8) 0.0006(8)
C24 0.0220(10) 0.0279(10) 0.0195(9) 0.0029(8) 0.0013(8) -0.0001(8)

loop_
_atom_type_symbol
_atom_type_description
_atom_type_scat_dispersion_real
_atom_type_scat_dispersion_imag
_atom_type_scat_source
C C 0.0181 0.0091 'International Tables Vol C Tables 4.2.6.8 and 6.1.1.4'
H H 0.0000 0.0000 'International Tables Vol C Tables 4.2.6.8 and 6.1.1.4'
As As -0.9300 1.0051 'International Tables Vol C Tables 4.2.6.8 and 6.1.1.4'
Cl Cl 0.3639 0.7018 'International Tables Vol C Tables 4.2.6.8 and 6.1.1.4'
O O 0.0492 0.0322 'International Tables Vol C Tables 4.2.6.8 and 6.1.1.4'
Sn Sn 0.0259 5.4591 'International Tables Vol C Tables 4.2.6.8 and 6.1.1.4'

loop_
_geom_angle_atom_site_label_1
_geom_angle_atom_site_label_2
_geom_angle_atom_site_label_3
_geom_angle
_geom_angle_site_symmetry_1
_geom_angle_site_symmetry_3
C1 Sn C1 180.00(10) 3_666 .
C1 Sn O1 90.70(6) 3_666 .
C1 Sn O1 89.30(6) . .
C1 Sn O1 89.30(6) 3_666 3_666
C1 Sn O1 90.70(6) . 3_666
O1 Sn O1 180.0 . 3_666
C1 Sn Cl1 90.57(5) 3_666 .
C1 Sn Cl1 89.44(5) . .
O1 Sn Cl1 91.75(4) . .
O1 Sn Cl1 88.25(4) 3_666 .
C1 Sn Cl1 89.44(5) 3_666 3_666
C1 Sn Cl1 90.56(5) . 3_666
O1 Sn Cl1 88.25(4) . 3_666
O1 Sn Cl1 91.75(4) 3_666 3_666
Cl1 Sn Cl1 180.0 . 3_666
O1 As C7 107.43(8) . .
O1 As C19 104.58(8) . .
C7 As C19 110.78(8) . .
O1 As C13 116.76(7) . .
C7 As C13 107.71(8) . .
C19 As C13 109.54(8) . .
As O1 Sn 147.48(8) . .
C6 C1 C2 118.32(18) . .
C6 C1 Sn 121.99(14) . .
C2 C1 Sn 119.40(14) . .
C3 C2 C1 120.85(19) . .
C3 C2 H2 119.6 . .
C1 C2 H2 119.6 . .
C4 C3 C2 118.79(19) . .
C4 C3 H3 120.6 . .
C2 C3 H3 120.6 . .
C3 C4 C5 121.70(19) . .
C3 C4 Cl2 118.59(17) . .
C5 C4 Cl2 119.69(17) . .
C4 C5 C6 118.6(2) . .
C4 C5 H5 120.7 . .
C6 C5 H5 120.7 . .
C1 C6 C5 121.61(19) . .
C1 C6 H6 119.2 . .
C5 C6 H6 119.2 . .
C8 C7 C12 121.11(19) . .
C8 C7 As 118.30(15) . .
C12 C7 As 120.58(16) . .
C7 C8 C9 118.7(2) . .
C7 C8 H8 120.7 . .
C9 C8 H8 120.7 . .
C10 C9 C8 120.7(2) . .
C10 C9 H9 119.7 . .
C8 C9 H9 119.7 . .
C9 C10 C11 120.2(2) . .
C9 C10 H10 119.9 . .
C11 C10 H10 119.9 . .
C12 C11 C10 119.7(2) . .
C12 C11 H11 120.1 . .
C10 C11 H11 120.1 . .
C11 C12 C7 119.6(2) . .
C11 C12 H12 120.2 . .
C7 C12 H12 120.2 . .
C14 C13 C18 120.92(17) . .
C14 C13 As 119.99(14) . .
C18 C13 As 119.08(14) . .
C13 C14 C15 119.13(19) . .
C13 C14 H14 120.4 . .
C15 C14 H14 120.4 . .
C16 C15 C14 120.40(19) . .
C16 C15 H15 119.8 . .
C14 C15 H15 119.8 . .
C15 C16 C17 120.12(19) . .
C15 C16 H16 119.9 . .
C17 C16 H16 119.9 . .
C18 C17 C16 120.47(19) . .
C18 C17 H17 119.8 . .
C16 C17 H17 119.8 . .
C17 C18 C13 118.96(18) . .
C17 C18 H18 120.5 . .
C13 C18 H18 120.5 . .
C24 C19 C20 121.01(18) . .
C24 C19 As 122.36(14) . .
C20 C19 As 116.60(14) . .
C21 C20 C19 118.88(19) . .
C21 C20 H20 120.6 . .
C19 C20 H20 120.6 . .
C20 C21 C22 120.54(19) . .
C20 C21 H21 119.7 . .
C22 C21 H21 119.7 . .
C23 C22 C21 120.11(19) . .
C23 C22 H22 119.9 . .
C21 C22 H22 119.9 . .
C24 C23 C22 120.14(19) . .
C24 C23 H23 119.9 . .
C22 C23 H23 119.9 . .
C23 C24 C19 119.29(19) . .
C23 C24 H24 120.4 . .
C19 C24 H24 120.4 . .

loop_
_geom_bond_atom_site_label_1
_geom_bond_atom_site_label_2
_geom_bond_distance
_geom_bond_site_symmetry_2
Sn C1 2.1513(18) 3_666
Sn C1 2.1513(18) .
Sn O1 2.1530(13) .
Sn O1 2.1530(13) 3_666
Sn Cl1 2.5321(4) .
Sn Cl1 2.5321(4) 3_666
As O1 1.6667(13) .
As C7 1.9118(19) .
As C19 1.9191(19) .
As C13 1.9199(19) .
Cl2 C4 1.743(2) .
C1 C6 1.379(3) .
C1 C2 1.407(3) .
C2 C3 1.388(3) .
C2 H2 0.9500 .
C3 C4 1.381(3) .
C3 H3 0.9500 .
C4 C5 1.383(3) .
C5 C6 1.390(3) .
C5 H5 0.9500 .
C6 H6 0.9500 .
C7 C8 1.384(3) .
C7 C12 1.384(3) .
C8 C9 1.388(3) .
C8 H8 0.9500 .
C9 C10 1.376(4) .
C9 H9 0.9500 .
C10 C11 1.387(4) .
C10 H10 0.9500 .
C11 C12 1.384(3) .
C11 H11 0.9500 .
C12 H12 0.9500 .
C13 C14 1.390(3) .
C13 C18 1.394(3) .
C14 C15 1.394(3) .
C14 H14 0.9500 .
C15 C16 1.376(3) .
C15 H15 0.9500 .
C16 C17 1.392(3) .
C16 H16 0.9500 .
C17 C18 1.387(3) .
C17 H17 0.9500 .
C18 H18 0.9500 .
C19 C24 1.390(3) .
C19 C20 1.392(3) .
C20 C21 1.385(3) .
C20 H20 0.9500 .
C21 C22 1.386(3) .
C21 H21 0.9500 .
C22 C23 1.386(3) .
C22 H22 0.9500 .
C23 C24 1.385(3) .
C23 H23 0.9500 .
C24 H24 0.9500 .

loop_
_geom_torsion_atom_site_label_1
_geom_torsion_atom_site_label_2
_geom_torsion_atom_site_label_3
_geom_torsion_atom_site_label_4
_geom_torsion
_geom_torsion_site_symmetry_1
_geom_torsion_site_symmetry_2
_geom_torsion_site_symmetry_3
_geom_torsion_site_symmetry_4
C7 As O1 Sn -98.52(16) . . . .
C19 As O1 Sn 143.72(15) . . . .
C13 As O1 Sn 22.50(18) . . . .
C6 C1 C2 C3 3.6(3) . . . .
Sn C1 C2 C3 -170.32(15) . . . .
C1 C2 C3 C4 -0.5(3) . . . .
C2 C3 C4 C5 -2.9(3) . . . .
C2 C3 C4 Cl2 175.83(15) . . . .
C3 C4 C5 C6 3.1(3) . . . .
Cl2 C4 C5 C6 -175.65(15) . . . .
C2 C1 C6 C5 -3.5(3) . . . .
Sn C1 C6 C5 170.31(15) . . . .
C4 C5 C6 C1 0.2(3) . . . .
C12 C7 C8 C9 1.1(3) . . . .
As C7 C8 C9 -179.56(18) . . . .
C7 C8 C9 C10 0.0(4) . . . .
C8 C9 C10 C11 -0.6(4) . . . .
C9 C10 C11 C12 0.1(4) . . . .
C10 C11 C12 C7 1.1(4) . . . .
C8 C7 C12 C11 -1.7(4) . . . .
As C7 C12 C11 179.0(2) . . . .
C18 C13 C14 C15 0.2(3) . . . .
As C13 C14 C15 179.37(15) . . . .
C13 C14 C15 C16 0.3(3) . . . .
C14 C15 C16 C17 -0.1(3) . . . .
C15 C16 C17 C18 -0.6(3) . . . .
C16 C17 C18 C13 1.1(3) . . . .
C14 C13 C18 C17 -1.0(3) . . . .
As C13 C18 C17 179.90(14) . . . .
C24 C19 C20 C21 -1.3(3) . . . .
As C19 C20 C21 176.56(15) . . . .
C19 C20 C21 C22 1.2(3) . . . .
C20 C21 C22 C23 0.1(3) . . . .
C21 C22 C23 C24 -1.3(3) . . . .
C22 C23 C24 C19 1.2(3) . . . .
C20 C19 C24 C23 0.1(3) . . . .
As C19 C24 C23 -177.61(15) . . . .
